data_1546352
loop_
_publ_author_name
'Corbin, David R.'
'Abrams, Lloyd'
'Jones, Glover A.'
'Harlow, Richard L.'
'Dunn, Pete J.'

_publ_section_title
;
 Flexibility of the zeolite RHO framework : effect of dehydration on the
 crystal structure of the beryllophosphate mineral, pahasapaite
;
_journal_name_full Zeolites
_journal_page_first 364
_journal_page_last 367
_journal_paper_doi 10.1016/0144-2449(91)80302-G
_journal_volume 11
_journal_year 1991
_chemical_formula_sum 'Be24 Ca5.5 Li8 O96 P24'
_chemical_formula_weight 2771.56
_space_group_IT_number 197
_symmetry_cell_setting cubic
_symmetry_Int_Tables_number 197
_symmetry_space_group_name_Hall 'I 2 2 3'
_symmetry_space_group_name_H-M 'I 2 3'
_cell_angle_alpha 90.
_cell_angle_beta 90.
_cell_angle_gamma 90.
_cell_formula_units_Z 1
_cell_length_a 13.100(3)
_cell_length_b 13.100(3)
_cell_length_c 13.100(3)
_cell_volume 2248.1(9)
_diffrn_ambient_temperature 296
_diffrn_radiation_probe x-ray
_diffrn_radiation_type MoK\a
_diffrn_radiation_wavelength 0.71069
_exptl_absorpt_coefficient_mu 0.880
_exptl_crystal_density_diffrn 2.092
_exptl_crystal_density_method 'Not Measured'
_exptl_crystal_F_000 1383
_refine_ls_number_reflns 555
_refine_ls_R_factor_gt 0.042
_refine_ls_wR_factor_gt 0.037
_cod_data_source_file Zeolites-1991-11-364-367.cif
_cod_data_source_block Pahasapaite-dehydrated
_cod_original_cell_volume 2248.1(15)
_cod_database_code 1546352

loop_
_symmetry_equiv_pos_site_id
_symmetry_equiv_pos_as_xyz
1 x,y,z
2 -x,-y,z
3 x,-y,-z
4 -x,y,-z
5 z,x,y
6 -z,-x,y
7 z,-x,-y
8 -z,x,-y
9 y,z,x
10 y,-z,-x
11 -y,z,-x
12 -y,-z,x
13 1/2+x,1/2+y,1/2+z
14 1/2-x,1/2-y,1/2+z
15 1/2+x,1/2-y,1/2-z
16 1/2-x,1/2+y,1/2-z
17 1/2+z,1/2+x,1/2+y
18 1/2-z,1/2-x,1/2+y
19 1/2+z,1/2-x,1/2-y
20 1/2-z,1/2+x,1/2-y
21 1/2+y,1/2+z,1/2+x
22 1/2+y,1/2-z,1/2-x
23 1/2-y,1/2+z,1/2-x
24 1/2-y,1/2-z,1/2+x

loop_
_atom_site_label
_atom_site_type_symbol
_atom_site_thermal_displace_type
_atom_site_fract_x
_atom_site_fract_y
_atom_site_fract_z
_atom_site_occupancy
_atom_site_U_iso_or_equiv
_atom_site_calc_flag
_atom_site_refinement_flags
_atom_site_disorder_assembly
_atom_site_disorder_group
P P Uiso 0.28798(9) 0.13226(9) 0.43907(9) 1.000 0.0177(13) . . . .
O1 O Uiso 0.2491(2) 0.2405(2) 0.4136(2) 1.000 0.0190(13) . . . .
O2 O Uiso 0.3972(2) 0.1203(2) 0.3970(2) 1.000 0.0241(13) . . . .
O3 O Uiso 0.2973(2) 0.1168(3) 0.5532(2) 1.000 0.0266(13) . . . .
O4 O Uiso 0.2141(3) 0.0564(2) 0.3906(3) 1.000 0.0266(13) . . . .
Ca Ca Uiso 0.50000 0.00000 0.50000 0.864(4) 0.0785(13) . . . .
Be Be Uiso 0.2201(4) -0.0622(4) 0.3684(4) 1.000 0.0165(13) . . . .
Li1 Li Uiso 0.3204(10) 0.3204(10) 0.3204(10) 0.75(3) 0.022(8) . . . .
M Li Uiso 0.1908(7) 0.1908(7) 0.1908(7) 1.26(3) 0.044(5) . . . .
Li2 Li Uiso 0.361(3) 0.361(3) 0.361(3) 0.300 0.04(2) . . . .

loop_
_geom_angle_atom_site_label_1
_geom_angle_atom_site_label_2
_geom_angle_atom_site_label_3
_geom_angle
_geom_angle_site_symmetry_1
_geom_angle_site_symmetry_2
_geom_angle_site_symmetry_3
_geom_angle_publ_flag
O1 P O2 108.81(16) . . . yes
O1 P O3 111.29(19) . . . yes
O1 P O4 107.41(17) . . . yes
O2 P O3 105.35(16) . . . yes
O2 P O4 111.96(19) . . . yes
O3 P O4 112.0(2) . . . yes

loop_
_geom_bond_atom_site_label_1
_geom_bond_atom_site_label_2
_geom_bond_distance
_geom_bond_site_symmetry_1
_geom_bond_site_symmetry_2
_geom_bond_publ_flag
P O1 1.543(3) . . yes
P O2 1.541(3) . . yes
P O3 1.514(3) . . yes
P O4 1.526(4) . . yes
